data_8106196
loop_
_publ_author_name
'Yeo, Chien Ing'
'Tiekink, Edward R.T.'

_publ_section_title
;
 Crystal structure of the bis((E)-O-ethyl-N-phenylthiocarbamate) --
 4,4&#x2032;-bipyridine co-crystal (2/1), C28H30N4O2S2
;
_journal_issue 3
_journal_name_full 'Zeitschrift f\"ur Kristallographie - New Crystal Structures'
_journal_page_first 499
_journal_page_last 501
_journal_paper_doi 10.1515/ncrs-2017-0398
_journal_volume 233
_journal_year 2018
_chemical_formula_moiety '2(C9 H11 N O S), C10 H8 N2'
_chemical_formula_sum 'C28 H30 N4 O2 S2'
_chemical_formula_weight 518.68
_space_group_crystal_system triclinic
_space_group_IT_number 2
_space_group_name_Hall '-P 1'
_space_group_name_H-M_alt 'P -1'
_atom_sites_solution_hydrogens mixed
_audit_creation_method SHELXL-2014/7
_cell_angle_alpha 102.850(8)
_cell_angle_beta 105.028(6)
_cell_angle_gamma 94.135(6)
_cell_formula_units_Z 2
_cell_length_a 10.1450(6)
_cell_length_b 11.6401(11)
_cell_length_c 11.8506(10)
_cell_measurement_reflns_used 4110
_cell_measurement_temperature 100(2)
_cell_measurement_theta_max 76.7847
_cell_measurement_theta_min 3.9295
_cell_volume 1305.14(19)
_computing_cell_refinement 'CrysAlis PRO [1]'
_computing_data_collection 'CrysAlis PRO [1]'
_computing_data_reduction 'CrysAlis PRO [1]'
_computing_molecular_graphics 'ORTEP-3 for Windows [4]'
_computing_publication_material 'SHELXL-2014/7 [3]'
_computing_structure_refinement 'SHELXL-2014/7 [3]'
_computing_structure_solution 'SHELXS-97 [2]'
_diffrn_ambient_temperature 100(2)
_diffrn_detector_area_resol_mean 10.4041
_diffrn_measured_fraction_theta_full 0.982
_diffrn_measured_fraction_theta_max 0.982
_diffrn_measurement_device_type 'Agilent Technologies SuperNova Dual diffractometer with Atlas detector'
_diffrn_measurement_method '\w scan'
_diffrn_radiation_monochromator Mirror
_diffrn_radiation_source 'SuperNova (Cu) X-ray Source'
_diffrn_radiation_type CuK\a
_diffrn_radiation_wavelength 1.54184
_diffrn_reflns_av_R_equivalents 0.0298
_diffrn_reflns_av_unetI/netI 0.0322
_diffrn_reflns_Laue_measured_fraction_full 0.982
_diffrn_reflns_Laue_measured_fraction_max 0.982
_diffrn_reflns_limit_h_max 12
_diffrn_reflns_limit_h_min -12
_diffrn_reflns_limit_k_max 14
_diffrn_reflns_limit_k_min -14
_diffrn_reflns_limit_l_max 14
_diffrn_reflns_limit_l_min -14
_diffrn_reflns_number 9335
_diffrn_reflns_point_group_measured_fraction_full 0.982
_diffrn_reflns_point_group_measured_fraction_max 0.982
_diffrn_reflns_theta_full 74.994
_diffrn_reflns_theta_max 74.994
_diffrn_reflns_theta_min 3.933
_exptl_absorpt_coefficient_mu 2.111
_exptl_absorpt_correction_T_max 1.00000
_exptl_absorpt_correction_T_min 0.61810
_exptl_absorpt_correction_type multi-scan
_exptl_absorpt_process_details 'CrysAlis PRO [1]'
_exptl_crystal_colour colourless
_exptl_crystal_density_diffrn 1.320
_exptl_crystal_description prism
_exptl_crystal_F_000 548
_exptl_crystal_size_max 0.320
_exptl_crystal_size_mid 0.080
_exptl_crystal_size_min 0.060
_refine_diff_density_max 0.420
_refine_diff_density_min -0.392
_refine_diff_density_rms 0.064
_refine_ls_extinction_coef .
_refine_ls_extinction_method none
_refine_ls_goodness_of_fit_ref 1.053
_refine_ls_hydrogen_treatment mixed
_refine_ls_matrix_type full
_refine_ls_number_parameters 335
_refine_ls_number_reflns 5266
_refine_ls_number_restraints 0
_refine_ls_restrained_S_all 1.053
_refine_ls_R_factor_all 0.0558
_refine_ls_R_factor_gt 0.0468
_refine_ls_shift/su_max 0.001
_refine_ls_shift/su_mean 0.000
_refine_ls_structure_factor_coef Fsqd
_refine_ls_weighting_details 'w=1/[\s^2^(Fo^2^)+(0.0819P)^2^+0.3694P] where P=(Fo^2^+2Fc^2^)/3'
_refine_ls_weighting_scheme calc
_refine_ls_wR_factor_gt 0.1284
_refine_ls_wR_factor_ref 0.1385
_reflns_Friedel_coverage 0.000
_reflns_Friedel_fraction_full .
_reflns_Friedel_fraction_max .
_reflns_number_gt 4417
_reflns_number_total 5266
_reflns_threshold_expression 'I > 2\s(I)'
_cod_data_source_file suppl_ncrs-2017-0398_suppl.cif
_cod_data_source_block shelx
_cod_database_code 8106196
_shelx_shelxl_version_number 2014/7
_shelx_space_group_comment
;
The symmetry employed for this shelxl refinement is uniquely defined
by the following loop, which should always be used as a source of
symmetry information in preference to the above space-group names.
They are only intended as comments.
;
_shelx_estimated_absorpt_t_min 0.551
_shelx_estimated_absorpt_t_max 0.884

loop_
_space_group_symop_operation_xyz
'x, y, z'
'-x, -y, -z'

loop_
_atom_site_label
_atom_site_type_symbol
_atom_site_fract_x
_atom_site_fract_y
_atom_site_fract_z
_atom_site_U_iso_or_equiv
_atom_site_adp_type
_atom_site_occupancy
_atom_site_site_symmetry_order
_atom_site_calc_flag
_atom_site_refinement_flags_posn
_atom_site_refinement_flags_adp
_atom_site_refinement_flags_occupancy
_atom_site_disorder_assembly
_atom_site_disorder_group
S1 S 0.94213(5) 0.68914(5) 0.53059(5) 0.03266(15) Uani 1 1 d . . . . .
O1 O 0.97418(13) 0.83644(13) 0.39386(13) 0.0304(3) Uani 1 1 d . . . . .
N1 N 0.76995(16) 0.82306(15) 0.43292(15) 0.0270(3) Uani 1 1 d . . . . .
H1N H 0.713(2) 0.786(2) 0.466(2) 0.036(6) Uiso 1 1 d . . . . .
C1 C 0.89528(18) 0.78667(17) 0.44937(17) 0.0268(4) Uani 1 1 d . . . . .
C2 C 0.71301(18) 0.90831(17) 0.37352(17) 0.0259(4) Uani 1 1 d . . . . .
C3 C 0.58004(19) 0.92729(19) 0.37951(19) 0.0314(4) Uani 1 1 d . . . . .
H3 H 0.5341 0.8821 0.4191 0.038 Uiso 1 1 calc R U . . .
C4 C 0.5149(2) 1.01165(19) 0.32808(19) 0.0338(4) Uani 1 1 d . . . . .
H4 H 0.4249 1.0239 0.3332 0.041 Uiso 1 1 calc R U . . .
C5 C 0.5794(2) 1.07823(18) 0.26933(18) 0.0317(4) Uani 1 1 d . . . . .
H5 H 0.5339 1.1353 0.2335 0.038 Uiso 1 1 calc R U . . .
C6 C 0.7110(2) 1.0604(2) 0.2636(2) 0.0367(5) Uani 1 1 d . . . . .
H6 H 0.7562 1.1060 0.2239 0.044 Uiso 1 1 calc R U . . .
C7 C 0.7786(2) 0.97633(19) 0.31555(19) 0.0337(4) Uani 1 1 d . . . . .
H7 H 0.8693 0.9655 0.3113 0.040 Uiso 1 1 calc R U . . .
C8 C 1.10899(19) 0.80057(19) 0.39825(19) 0.0314(4) Uani 1 1 d . . . . .
H8A H 1.1004 0.7156 0.3560 0.038 Uiso 1 1 calc R U . . .
H8B H 1.1652 0.8125 0.4829 0.038 Uiso 1 1 calc R U . . .
C9 C 1.1737(2) 0.8785(2) 0.3359(2) 0.0366(5) Uani 1 1 d . . . . .
H9A H 1.2633 0.8548 0.3312 0.055 Uiso 1 1 calc R U . . .
H9B H 1.1865 0.9617 0.3817 0.055 Uiso 1 1 calc R U . . .
H9C H 1.1134 0.8697 0.2543 0.055 Uiso 1 1 calc R U . . .
S2 S -0.21153(4) 0.43312(4) 0.83774(4) 0.02892(14) Uani 1 1 d . . . . .
O2 O -0.22983(13) 0.26737(12) 0.95925(12) 0.0287(3) Uani 1 1 d . . . . .
N2 N -0.01934(16) 0.32103(15) 0.94772(15) 0.0265(3) Uani 1 1 d . . . . .
H2N H 0.036(2) 0.355(2) 0.918(2) 0.034(6) Uiso 1 1 d . . . . .
C10 C -0.15194(18) 0.33723(17) 0.91833(16) 0.0256(4) Uani 1 1 d . . . . .
C11 C 0.04098(17) 0.23518(17) 1.00659(17) 0.0260(4) Uani 1 1 d . . . . .
C12 C 0.14105(18) 0.17998(18) 0.96223(19) 0.0302(4) Uani 1 1 d . . . . .
H12 H 0.1656 0.2001 0.8962 0.036 Uiso 1 1 calc R U . . .
C13 C 0.20473(19) 0.09556(19) 1.0147(2) 0.0330(4) Uani 1 1 d . . . . .
H13 H 0.2726 0.0576 0.9841 0.040 Uiso 1 1 calc R U . . .
C14 C 0.17009(19) 0.06608(18) 1.11159(19) 0.0315(4) Uani 1 1 d . . . . .
H14 H 0.2132 0.0076 1.1467 0.038 Uiso 1 1 calc R U . . .
C15 C 0.07211(19) 0.12262(18) 1.15684(18) 0.0307(4) Uani 1 1 d . . . . .
H15 H 0.0482 0.1027 1.2232 0.037 Uiso 1 1 calc R U . . .
C16 C 0.00844(18) 0.20843(17) 1.10572(18) 0.0288(4) Uani 1 1 d . . . . .
H16 H -0.0568 0.2484 1.1384 0.035 Uiso 1 1 calc R U . . .
C17 C -0.37496(18) 0.27756(19) 0.93651(19) 0.0315(4) Uani 1 1 d . . . . .
H17B H -0.4216 0.2539 0.8488 0.038 Uiso 1 1 calc R U . . .
H17A H -0.3884 0.3605 0.9689 0.038 Uiso 1 1 calc R U . . .
C18 C -0.4315(2) 0.1964(2) 0.9987(2) 0.0440(5) Uani 1 1 d . . . . .
H18C H -0.5297 0.2019 0.9880 0.066 Uiso 1 1 calc R U . . .
H18B H -0.3822 0.2194 1.0850 0.066 Uiso 1 1 calc R U . . .
H18A H -0.4198 0.1144 0.9641 0.066 Uiso 1 1 calc R U . . .
N3 N 0.57846(16) 0.70038(15) 0.53358(15) 0.0285(3) Uani 1 1 d . . . . .
N4 N 0.17372(17) 0.43040(15) 0.83913(15) 0.0300(4) Uani 1 1 d . . . . .
C19 C 0.63612(19) 0.68061(17) 0.64195(18) 0.0281(4) Uani 1 1 d . . . . .
H19 H 0.7326 0.7031 0.6765 0.034 Uiso 1 1 calc R U . . .
C20 C 0.56286(18) 0.62920(17) 0.70630(17) 0.0271(4) Uani 1 1 d . . . . .
H20 H 0.6087 0.6182 0.7831 0.032 Uiso 1 1 calc R U . . .
C21 C 0.42135(18) 0.59388(16) 0.65717(17) 0.0253(4) Uani 1 1 d . . . . .
C22 C 0.36089(18) 0.61198(18) 0.54363(17) 0.0284(4) Uani 1 1 d . . . . .
H22 H 0.2650 0.5884 0.5060 0.034 Uiso 1 1 calc R U . . .
C23 C 0.4424(2) 0.66490(18) 0.48633(18) 0.0308(4) Uani 1 1 d . . . . .
H23 H 0.3994 0.6767 0.4092 0.037 Uiso 1 1 calc R U . . .
C24 C 0.33747(18) 0.53909(17) 0.72223(17) 0.0256(4) Uani 1 1 d . . . . .
C25 C 0.3886(2) 0.46046(19) 0.79079(19) 0.0321(4) Uani 1 1 d . . . . .
H25 H 0.4799 0.4422 0.7992 0.038 Uiso 1 1 calc R U . . .
C26 C 0.3035(2) 0.4094(2) 0.8465(2) 0.0345(5) Uani 1 1 d . . . . .
H26 H 0.3397 0.3560 0.8929 0.041 Uiso 1 1 calc R U . . .
C27 C 0.12698(19) 0.50731(18) 0.77478(18) 0.0296(4) Uani 1 1 d . . . . .
H27 H 0.0357 0.5247 0.7689 0.036 Uiso 1 1 calc R U . . .
C28 C 0.20374(19) 0.56336(18) 0.71601(18) 0.0294(4) Uani 1 1 d . . . . .
H28 H 0.1654 0.6178 0.6720 0.035 Uiso 1 1 calc R U . . .

loop_
_atom_site_aniso_label
_atom_site_aniso_U_11
_atom_site_aniso_U_22
_atom_site_aniso_U_33
_atom_site_aniso_U_23
_atom_site_aniso_U_13
_atom_site_aniso_U_12
S1 0.0253(2) 0.0408(3) 0.0371(3) 0.0187(2) 0.00842(19) 0.0107(2)
O1 0.0206(6) 0.0391(8) 0.0370(7) 0.0164(6) 0.0107(5) 0.0097(5)
N1 0.0209(7) 0.0321(8) 0.0321(8) 0.0138(7) 0.0089(6) 0.0065(6)
C1 0.0216(8) 0.0301(9) 0.0289(9) 0.0080(7) 0.0067(7) 0.0044(7)
C2 0.0228(8) 0.0285(9) 0.0259(9) 0.0066(7) 0.0056(7) 0.0056(7)
C3 0.0224(9) 0.0382(11) 0.0370(11) 0.0153(9) 0.0089(8) 0.0057(8)
C4 0.0241(9) 0.0409(11) 0.0409(11) 0.0169(9) 0.0095(8) 0.0108(8)
C5 0.0315(10) 0.0319(10) 0.0341(10) 0.0129(8) 0.0075(8) 0.0109(8)
C6 0.0331(10) 0.0382(11) 0.0475(12) 0.0214(10) 0.0159(9) 0.0107(9)
C7 0.0252(9) 0.0412(11) 0.0417(11) 0.0177(9) 0.0137(8) 0.0107(8)
C8 0.0194(8) 0.0414(11) 0.0362(10) 0.0129(9) 0.0082(7) 0.0097(8)
C9 0.0260(9) 0.0442(12) 0.0395(11) 0.0097(9) 0.0099(8) 0.0032(8)
S2 0.0211(2) 0.0349(3) 0.0331(3) 0.0137(2) 0.00618(18) 0.00806(18)
O2 0.0172(6) 0.0361(7) 0.0348(7) 0.0138(6) 0.0059(5) 0.0057(5)
N2 0.0184(7) 0.0310(8) 0.0320(8) 0.0127(7) 0.0059(6) 0.0044(6)
C10 0.0208(8) 0.0296(9) 0.0261(9) 0.0062(7) 0.0065(7) 0.0035(7)
C11 0.0164(8) 0.0281(9) 0.0313(9) 0.0085(8) 0.0022(7) 0.0026(7)
C12 0.0196(8) 0.0336(10) 0.0389(11) 0.0118(8) 0.0085(7) 0.0034(7)
C13 0.0197(8) 0.0343(10) 0.0463(12) 0.0126(9) 0.0086(8) 0.0073(7)
C14 0.0217(8) 0.0298(10) 0.0408(11) 0.0133(8) 0.0011(8) 0.0039(7)
C15 0.0248(9) 0.0355(10) 0.0306(10) 0.0116(8) 0.0038(7) 0.0017(8)
C16 0.0205(8) 0.0319(10) 0.0323(10) 0.0083(8) 0.0043(7) 0.0035(7)
C17 0.0161(8) 0.0411(11) 0.0383(10) 0.0142(9) 0.0055(7) 0.0052(7)
C18 0.0276(10) 0.0524(14) 0.0574(14) 0.0239(12) 0.0128(10) 0.0059(9)
N3 0.0245(8) 0.0309(8) 0.0316(8) 0.0105(7) 0.0082(6) 0.0044(6)
N4 0.0238(8) 0.0351(9) 0.0333(9) 0.0116(7) 0.0095(6) 0.0037(6)
C19 0.0205(8) 0.0291(9) 0.0339(10) 0.0089(8) 0.0053(7) 0.0037(7)
C20 0.0222(9) 0.0286(9) 0.0305(9) 0.0100(8) 0.0048(7) 0.0050(7)
C21 0.0215(8) 0.0255(9) 0.0298(9) 0.0082(7) 0.0074(7) 0.0053(7)
C22 0.0201(8) 0.0336(10) 0.0306(10) 0.0112(8) 0.0030(7) 0.0024(7)
C23 0.0245(9) 0.0367(11) 0.0303(10) 0.0121(8) 0.0032(7) 0.0026(8)
C24 0.0210(8) 0.0273(9) 0.0282(9) 0.0077(7) 0.0057(7) 0.0030(7)
C25 0.0218(9) 0.0380(11) 0.0421(11) 0.0186(9) 0.0105(8) 0.0081(8)
C26 0.0241(9) 0.0405(11) 0.0445(12) 0.0223(10) 0.0089(8) 0.0066(8)
C27 0.0202(8) 0.0348(10) 0.0362(10) 0.0122(8) 0.0088(7) 0.0054(7)
C28 0.0214(8) 0.0319(10) 0.0372(10) 0.0145(8) 0.0066(7) 0.0070(7)

loop_
_atom_type_symbol
_atom_type_description
_atom_type_scat_dispersion_real
_atom_type_scat_dispersion_imag
_atom_type_scat_source
C C 0.0181 0.0091 'International Tables Vol C Tables 4.2.6.8 and 6.1.1.4'
H H 0.0000 0.0000 'International Tables Vol C Tables 4.2.6.8 and 6.1.1.4'
N N 0.0311 0.0180 'International Tables Vol C Tables 4.2.6.8 and 6.1.1.4'
O O 0.0492 0.0322 'International Tables Vol C Tables 4.2.6.8 and 6.1.1.4'
S S 0.3331 0.5567 'International Tables Vol C Tables 4.2.6.8 and 6.1.1.4'

loop_
_geom_angle_atom_site_label_1
_geom_angle_atom_site_label_2
_geom_angle_atom_site_label_3
_geom_angle
_geom_angle_site_symmetry_1
_geom_angle_site_symmetry_3
C1 O1 C8 119.03(15) . .
C1 N1 C2 130.93(16) . .
C1 N1 H1N 114.0(15) . .
C2 N1 H1N 115.1(15) . .
O1 C1 N1 113.02(16) . .
O1 C1 S1 124.96(14) . .
N1 C1 S1 122.02(15) . .
C7 C2 C3 118.66(17) . .
C7 C2 N1 126.23(17) . .
C3 C2 N1 115.06(17) . .
C4 C3 C2 120.46(18) . .
C4 C3 H3 119.8 . .
C2 C3 H3 119.8 . .
C5 C4 C3 120.89(18) . .
C5 C4 H4 119.6 . .
C3 C4 H4 119.6 . .
C6 C5 C4 118.97(18) . .
C6 C5 H5 120.5 . .
C4 C5 H5 120.5 . .
C5 C6 C7 120.95(19) . .
C5 C6 H6 119.5 . .
C7 C6 H6 119.5 . .
C2 C7 C6 120.06(18) . .
C2 C7 H7 120.0 . .
C6 C7 H7 120.0 . .
O1 C8 C9 105.55(16) . .
O1 C8 H8A 110.6 . .
C9 C8 H8A 110.6 . .
O1 C8 H8B 110.6 . .
C9 C8 H8B 110.6 . .
H8A C8 H8B 108.8 . .
C8 C9 H9A 109.5 . .
C8 C9 H9B 109.5 . .
H9A C9 H9B 109.5 . .
C8 C9 H9C 109.5 . .
H9A C9 H9C 109.5 . .
H9B C9 H9C 109.5 . .
C10 O2 C17 118.48(15) . .
C10 N2 C11 127.72(16) . .
C10 N2 H2N 118.9(16) . .
C11 N2 H2N 112.4(16) . .
N2 C10 O2 112.49(16) . .
N2 C10 S2 122.81(15) . .
O2 C10 S2 124.70(13) . .
C16 C11 C12 119.97(18) . .
C16 C11 N2 123.70(17) . .
C12 C11 N2 116.29(17) . .
C13 C12 C11 119.79(19) . .
C13 C12 H12 120.1 . .
C11 C12 H12 120.1 . .
C14 C13 C12 120.53(18) . .
C14 C13 H13 119.7 . .
C12 C13 H13 119.7 . .
C15 C14 C13 119.54(18) . .
C15 C14 H14 120.2 . .
C13 C14 H14 120.2 . .
C14 C15 C16 120.48(19) . .
C14 C15 H15 119.8 . .
C16 C15 H15 119.8 . .
C11 C16 C15 119.63(18) . .
C11 C16 H16 120.2 . .
C15 C16 H16 120.2 . .
O2 C17 C18 106.29(16) . .
O2 C17 H17B 110.5 . .
C18 C17 H17B 110.5 . .
O2 C17 H17A 110.5 . .
C18 C17 H17A 110.5 . .
H17B C17 H17A 108.7 . .
C17 C18 H18C 109.5 . .
C17 C18 H18B 109.5 . .
H18C C18 H18B 109.5 . .
C17 C18 H18A 109.5 . .
H18C C18 H18A 109.5 . .
H18B C18 H18A 109.5 . .
C23 N3 C19 116.43(16) . .
C27 N4 C26 116.21(17) . .
N3 C19 C20 123.80(17) . .
N3 C19 H19 118.1 . .
C20 C19 H19 118.1 . .
C19 C20 C21 119.37(17) . .
C19 C20 H20 120.3 . .
C21 C20 H20 120.3 . .
C20 C21 C22 117.28(17) . .
C20 C21 C24 121.76(17) . .
C22 C21 C24 120.96(16) . .
C23 C22 C21 119.27(17) . .
C23 C22 H22 120.4 . .
C21 C22 H22 120.4 . .
N3 C23 C22 123.84(18) . .
N3 C23 H23 118.1 . .
C22 C23 H23 118.1 . .
C28 C24 C25 117.36(17) . .
C28 C24 C21 121.11(17) . .
C25 C24 C21 121.52(17) . .
C26 C25 C24 118.74(18) . .
C26 C25 H25 120.6 . .
C24 C25 H25 120.6 . .
N4 C26 C25 124.34(19) . .
N4 C26 H26 117.8 . .
C25 C26 H26 117.8 . .
N4 C27 C28 123.94(17) . .
N4 C27 H27 118.0 . .
C28 C27 H27 118.0 . .
C27 C28 C24 119.39(18) . .
C27 C28 H28 120.3 . .
C24 C28 H28 120.3 . .

loop_
_geom_bond_atom_site_label_1
_geom_bond_atom_site_label_2
_geom_bond_distance
_geom_bond_site_symmetry_2
S1 C1 1.6638(19) .
O1 C1 1.336(2) .
O1 C8 1.450(2) .
N1 C1 1.349(2) .
N1 C2 1.413(2) .
N1 H1N 0.91(2) .
C2 C7 1.394(3) .
C2 C3 1.400(2) .
C3 C4 1.387(3) .
C3 H3 0.9500 .
C4 C5 1.384(3) .
C4 H4 0.9500 .
C5 C6 1.383(3) .
C5 H5 0.9500 .
C6 C7 1.397(3) .
C6 H6 0.9500 .
C7 H7 0.9500 .
C8 C9 1.504(3) .
C8 H8A 0.9900 .
C8 H8B 0.9900 .
C9 H9A 0.9800 .
C9 H9B 0.9800 .
C9 H9C 0.9800 .
S2 C10 1.6719(19) .
O2 C10 1.343(2) .
O2 C17 1.445(2) .
N2 C10 1.338(2) .
N2 C11 1.427(2) .
N2 H2N 0.85(2) .
C11 C16 1.391(3) .
C11 C12 1.393(3) .
C12 C13 1.388(3) .
C12 H12 0.9500 .
C13 C14 1.388(3) .
C13 H13 0.9500 .
C14 C15 1.387(3) .
C14 H14 0.9500 .
C15 C16 1.393(3) .
C15 H15 0.9500 .
C16 H16 0.9500 .
C17 C18 1.489(3) .
C17 H17B 0.9900 .
C17 H17A 0.9900 .
C18 H18C 0.9800 .
C18 H18B 0.9800 .
C18 H18A 0.9800 .
N3 C23 1.343(2) .
N3 C19 1.344(2) .
N4 C27 1.336(3) .
N4 C26 1.341(2) .
C19 C20 1.387(3) .
C19 H19 0.9500 .
C20 C21 1.394(2) .
C20 H20 0.9500 .
C21 C22 1.396(3) .
C21 C24 1.485(3) .
C22 C23 1.389(3) .
C22 H22 0.9500 .
C23 H23 0.9500 .
C24 C28 1.392(2) .
C24 C25 1.396(3) .
C25 C26 1.390(3) .
C25 H25 0.9500 .
C26 H26 0.9500 .
C27 C28 1.388(3) .
C27 H27 0.9500 .
C28 H28 0.9500 .

loop_
_geom_hbond_atom_site_label_D
_geom_hbond_atom_site_label_H
_geom_hbond_atom_site_label_A
_geom_hbond_distance_DH
_geom_hbond_distance_HA
_geom_hbond_distance_DA
_geom_hbond_angle_DHA
_geom_hbond_site_symmetry_A
N1 H1N N3 0.91(2) 2.06(3) 2.966(2) 178(2) .
N2 H2N N4 0.85(2) 2.11(2) 2.965(2) 177(2) .

loop_
_geom_torsion_atom_site_label_1
_geom_torsion_atom_site_label_2
_geom_torsion_atom_site_label_3
_geom_torsion_atom_site_label_4
_geom_torsion
_geom_torsion_site_symmetry_1
_geom_torsion_site_symmetry_2
_geom_torsion_site_symmetry_3
_geom_torsion_site_symmetry_4
C8 O1 C1 N1 -176.65(17) . . . .
C8 O1 C1 S1 3.0(3) . . . .
C2 N1 C1 O1 -4.0(3) . . . .
C2 N1 C1 S1 176.30(16) . . . .
C1 N1 C2 C7 0.3(3) . . . .
C1 N1 C2 C3 -177.0(2) . . . .
C7 C2 C3 C4 0.4(3) . . . .
N1 C2 C3 C4 177.87(19) . . . .
C2 C3 C4 C5 0.4(3) . . . .
C3 C4 C5 C6 -0.7(3) . . . .
C4 C5 C6 C7 0.3(3) . . . .
C3 C2 C7 C6 -0.7(3) . . . .
N1 C2 C7 C6 -177.93(19) . . . .
C5 C6 C7 C2 0.4(3) . . . .
C1 O1 C8 C9 -176.03(17) . . . .
C11 N2 C10 O2 5.1(3) . . . .
C11 N2 C10 S2 -174.12(15) . . . .
C17 O2 C10 N2 178.55(16) . . . .
C17 O2 C10 S2 -2.3(2) . . . .
C10 N2 C11 C16 -43.5(3) . . . .
C10 N2 C11 C12 138.8(2) . . . .
C16 C11 C12 C13 2.1(3) . . . .
N2 C11 C12 C13 179.91(17) . . . .
C11 C12 C13 C14 -0.4(3) . . . .
C12 C13 C14 C15 -0.7(3) . . . .
C13 C14 C15 C16 0.1(3) . . . .
C12 C11 C16 C15 -2.8(3) . . . .
N2 C11 C16 C15 179.61(17) . . . .
C14 C15 C16 C11 1.7(3) . . . .
C10 O2 C17 C18 -176.30(18) . . . .
C23 N3 C19 C20 -1.5(3) . . . .
N3 C19 C20 C21 0.8(3) . . . .
C19 C20 C21 C22 0.4(3) . . . .
C19 C20 C21 C24 -179.60(17) . . . .
C20 C21 C22 C23 -0.9(3) . . . .
C24 C21 C22 C23 179.16(18) . . . .
C19 N3 C23 C22 1.0(3) . . . .
C21 C22 C23 N3 0.2(3) . . . .
C20 C21 C24 C28 143.3(2) . . . .
C22 C21 C24 C28 -36.7(3) . . . .
C20 C21 C24 C25 -37.4(3) . . . .
C22 C21 C24 C25 142.6(2) . . . .
C28 C24 C25 C26 1.3(3) . . . .
C21 C24 C25 C26 -178.06(19) . . . .
C27 N4 C26 C25 -1.0(3) . . . .
C24 C25 C26 N4 0.0(3) . . . .
C26 N4 C27 C28 0.8(3) . . . .
N4 C27 C28 C24 0.5(3) . . . .
C25 C24 C28 C27 -1.5(3) . . . .
C21 C24 C28 C27 177.85(18) . . . .
